data_1542689
loop_
_publ_author_name
'Pawar, Govind Goroba'
'Brahmanandan, Abhilashamole'
'Kapur, Manmohan'

_publ_section_title
;
 Palladium(II)-Catalyzed, Heteroatom-Directed, Regioselective C-H
 Nitration of Anilines Using Pyrimidine as a Removable Directing Group.
;
_journal_issue 3
_journal_name_full 'Organic letters'
_journal_page_first 448
_journal_page_last 451
_journal_paper_doi 10.1021/acs.orglett.5b03493
_journal_volume 18
_journal_year 2016
_chemical_formula_sum 'C11 H10 N4 O3'
_chemical_formula_weight 246.23
_space_group_crystal_system orthorhombic
_space_group_IT_number 61
_space_group_name_Hall '-P 2ac 2ab'
_space_group_name_H-M_alt 'P b c a'
_symmetry_space_group_name_Hall '-P 2ac 2ab'
_symmetry_space_group_name_H-M 'P b c a'
_atom_sites_solution_hydrogens geom
_audit_creation_method SHELXL-2014/6
_cell_angle_alpha 90
_cell_angle_beta 90
_cell_angle_gamma 90
_cell_formula_units_Z 8
_cell_length_a 10.4870(12)
_cell_length_b 13.0919(16)
_cell_length_c 16.145(2)
_cell_measurement_reflns_used 2830
_cell_measurement_temperature 150(2)
_cell_measurement_theta_max 22.33
_cell_measurement_theta_min 2.52
_cell_volume 2216.6(5)
_computing_structure_refinement 'SHELXL-2014/6 (Sheldrick, 2014)'
_diffrn_ambient_temperature 150(2)
_diffrn_measured_fraction_theta_full 0.999
_diffrn_measured_fraction_theta_max 0.998
_diffrn_measurement_device_type 'Bruker APEX-II CCD'
_diffrn_measurement_method '\f and \w scans'
_diffrn_radiation_type MoK\a
_diffrn_radiation_wavelength 0.71073
_diffrn_reflns_av_R_equivalents 0.1410
_diffrn_reflns_av_unetI/netI 0.0930
_diffrn_reflns_laue_measured_fraction_full 0.999
_diffrn_reflns_laue_measured_fraction_max 0.998
_diffrn_reflns_limit_h_max 14
_diffrn_reflns_limit_h_min -14
_diffrn_reflns_limit_k_max 16
_diffrn_reflns_limit_k_min -18
_diffrn_reflns_limit_l_max 22
_diffrn_reflns_limit_l_min -22
_diffrn_reflns_number 25090
_diffrn_reflns_point_group_measured_fraction_full 0.999
_diffrn_reflns_point_group_measured_fraction_max 0.998
_diffrn_reflns_theta_full 25.242
_diffrn_reflns_theta_max 30.096
_diffrn_reflns_theta_min 2.790
_exptl_absorpt_coefficient_mu 0.111
_exptl_absorpt_correction_type none
_exptl_crystal_colour colourless
_exptl_crystal_density_diffrn 1.476
_exptl_crystal_description plate
_exptl_crystal_F_000 1024
_exptl_crystal_size_max .15
_exptl_crystal_size_mid .12
_exptl_crystal_size_min .09
_refine_diff_density_max 0.234
_refine_diff_density_min -0.227
_refine_diff_density_rms 0.044
_refine_ls_extinction_method none
_refine_ls_goodness_of_fit_ref 0.978
_refine_ls_hydrogen_treatment constr
_refine_ls_matrix_type full
_refine_ls_number_parameters 164
_refine_ls_number_reflns 3258
_refine_ls_number_restraints 0
_refine_ls_restrained_S_all 0.978
_refine_ls_R_factor_all 0.1808
_refine_ls_R_factor_gt 0.0642
_refine_ls_shift/su_max 0.000
_refine_ls_shift/su_mean 0.000
_refine_ls_structure_factor_coef Fsqd
_refine_ls_weighting_details 'w=1/[\s^2^(Fo^2^)+(0.1000P)^2^] where P=(Fo^2^+2Fc^2^)/3'
_refine_ls_weighting_scheme calc
_refine_ls_wR_factor_gt 0.1441
_refine_ls_wR_factor_ref 0.1926
_reflns_Friedel_coverage 0.000
_reflns_number_gt 1502
_reflns_number_total 3258
_reflns_threshold_expression 'I > 2\s(I)'
_cod_data_source_file ol5b03493_si_002.cif
_cod_data_source_block L3
_cod_original_cell_volume 2216.7(5)
_cod_database_code 1542689
_shelx_space_group_comment
;
The symmetry employed for this shelxl refinement is uniquely defined
by the following loop, which should always be used as a source of
symmetry information in preference to the above space-group names.
They are only intended as comments.
;
_shelxl_version_number 2014/6

loop_
_space_group_symop_operation_xyz
'x, y, z'
'x+1/2, -y+1/2, -z'
'-x, y+1/2, -z+1/2'
'-x+1/2, -y, z+1/2'
'-x, -y, -z'
'-x-1/2, y-1/2, z'
'x, -y-1/2, z-1/2'
'x-1/2, y, -z-1/2'

loop_
_atom_site_label
_atom_site_type_symbol
_atom_site_fract_x
_atom_site_fract_y
_atom_site_fract_z
_atom_site_U_iso_or_equiv
_atom_site_adp_type
_atom_site_occupancy
_atom_site_site_symmetry_order
_atom_site_calc_flag
_atom_site_refinement_flags_posn
_atom_site_refinement_flags_adp
O1 O 0.66522(15) 0.10183(12) 0.77305(9) 0.0530(5) Uani 1 1 d . .
O2 O 0.73997(16) 0.13175(16) 0.41610(12) 0.0783(7) Uani 1 1 d . .
O3 O 0.87359(15) 0.10895(15) 0.51256(11) 0.0716(6) Uani 1 1 d . .
N1 N 0.38606(18) 0.15132(14) 0.32710(12) 0.0483(5) Uani 1 1 d . .
N2 N 0.49500(16) 0.14068(13) 0.44698(11) 0.0436(5) Uani 1 1 d . .
H6 H 0.5589 0.1492 0.4124 0.052 Uiso 1 1 calc R U
N3 N 0.27094(17) 0.13066(13) 0.45382(12) 0.0421(5) Uani 1 1 d . .
N4 N 0.76422(17) 0.12043(13) 0.48953(13) 0.0444(5) Uani 1 1 d . .
C1 C 0.1604(2) 0.13561(17) 0.32463(16) 0.0508(7) Uani 1 1 d . .
H1 H 0.0832 0.1325 0.2939 0.061 Uiso 1 1 calc R U
C2 C 0.2767(2) 0.14807(18) 0.28675(17) 0.0533(7) Uani 1 1 d . .
H8 H 0.2785 0.1547 0.2282 0.064 Uiso 1 1 calc R U
C3 C 0.3771(2) 0.14048(15) 0.40948(14) 0.0370(5) Uani 1 1 d . .
C4 C 0.5320(2) 0.13004(14) 0.52878(13) 0.0342(5) Uani 1 1 d . .
C5 C 0.44725(19) 0.12898(16) 0.59527(14) 0.0422(6) Uani 1 1 d . .
H5 H 0.3586 0.1355 0.5843 0.051 Uiso 1 1 calc R U
C6 C 0.4867(2) 0.11892(16) 0.67609(14) 0.0428(6) Uani 1 1 d . .
H4 H 0.4253 0.1180 0.7193 0.051 Uiso 1 1 calc R U
C7 C 0.61503(19) 0.11014(15) 0.69513(13) 0.0376(5) Uani 1 1 d . .
C8 C 0.5800(2) 0.1010(2) 0.84080(15) 0.0581(7) Uani 1 1 d . .
H2 H 0.5303 0.1644 0.8410 0.087 Uiso 1 1 calc R U
H10 H 0.6284 0.0956 0.8925 0.087 Uiso 1 1 calc R U
H3 H 0.5222 0.0426 0.8358 0.087 Uiso 1 1 calc R U
C9 C 0.1623(2) 0.12800(17) 0.40930(16) 0.0475(6) Uani 1 1 d . .
H7 H 0.0836 0.1205 0.4378 0.057 Uiso 1 1 calc R U
C10 C 0.66236(18) 0.12019(14) 0.55067(13) 0.0328(5) Uani 1 1 d . .
C11 C 0.70141(19) 0.11073(15) 0.63158(13) 0.0366(5) Uani 1 1 d . .
H9 H 0.7898 0.1045 0.6436 0.044 Uiso 1 1 calc R U

loop_
_atom_site_aniso_label
_atom_site_aniso_U_11
_atom_site_aniso_U_22
_atom_site_aniso_U_33
_atom_site_aniso_U_23
_atom_site_aniso_U_13
_atom_site_aniso_U_12
O1 0.0350(9) 0.0929(13) 0.0312(10) 0.0038(8) -0.0003(7) 0.0043(8)
O2 0.0442(11) 0.157(2) 0.0337(12) 0.0052(11) 0.0092(9) -0.0002(11)
O3 0.0260(9) 0.1343(18) 0.0545(13) 0.0038(10) 0.0056(8) 0.0058(9)
N1 0.0450(12) 0.0647(13) 0.0352(12) 0.0014(9) -0.0047(9) -0.0015(9)
N2 0.0297(10) 0.0691(13) 0.0319(11) 0.0050(9) 0.0000(8) -0.0027(8)
N3 0.0332(10) 0.0530(12) 0.0401(12) -0.0013(8) -0.0021(8) 0.0002(8)
N4 0.0314(10) 0.0660(13) 0.0358(12) -0.0013(9) 0.0039(8) -0.0013(9)
C1 0.0443(15) 0.0526(14) 0.0554(17) -0.0002(12) -0.0193(12) -0.0003(11)
C2 0.0611(17) 0.0606(16) 0.0380(14) 0.0002(11) -0.0155(12) 0.0006(13)
C3 0.0366(12) 0.0391(12) 0.0353(13) -0.0009(9) -0.0038(10) -0.0005(9)
C4 0.0308(11) 0.0399(12) 0.0317(12) -0.0006(9) 0.0001(9) -0.0007(9)
C5 0.0244(11) 0.0650(16) 0.0373(14) -0.0006(10) -0.0013(9) 0.0013(10)
C6 0.0298(11) 0.0667(15) 0.0319(13) -0.0008(10) 0.0047(9) -0.0007(10)
C7 0.0319(12) 0.0497(13) 0.0310(13) 0.0009(9) -0.0018(9) 0.0018(9)
C8 0.0483(15) 0.095(2) 0.0305(14) 0.0026(12) 0.0046(12) -0.0009(13)
C9 0.0348(12) 0.0504(14) 0.0573(17) -0.0007(12) -0.0077(11) 0.0011(10)
C10 0.0253(11) 0.0402(12) 0.0330(12) 0.0001(9) 0.0064(9) 0.0001(8)
C11 0.0263(11) 0.0470(13) 0.0364(13) -0.0015(9) -0.0017(9) 0.0009(8)

loop_
_atom_type_symbol
_atom_type_description
_atom_type_scat_dispersion_real
_atom_type_scat_dispersion_imag
_atom_type_scat_source
C C 0.0033 0.0016 'International Tables Vol C Tables 4.2.6.8 and 6.1.1.4'
H H 0.0000 0.0000 'International Tables Vol C Tables 4.2.6.8 and 6.1.1.4'
N N 0.0061 0.0033 'International Tables Vol C Tables 4.2.6.8 and 6.1.1.4'
O O 0.0106 0.0060 'International Tables Vol C Tables 4.2.6.8 and 6.1.1.4'

loop_
_geom_angle_atom_site_label_1
_geom_angle_atom_site_label_2
_geom_angle_atom_site_label_3
_geom_angle
C7 O1 C8 117.98(17)
C2 N1 C3 115.2(2)
C3 N2 C4 132.20(19)
C3 N2 H6 113.9
C4 N2 H6 113.9
C3 N3 C9 115.0(2)
O3 N4 O2 120.57(19)
O3 N4 C10 119.03(19)
O2 N4 C10 120.40(17)
C9 C1 C2 116.1(2)
C9 C1 H1 121.9
C2 C1 H1 121.9
N1 C2 C1 123.7(2)
N1 C2 H8 118.1
C1 C2 H8 118.1
N3 C3 N1 127.1(2)
N3 C3 N2 121.0(2)
N1 C3 N2 111.91(19)
N2 C4 C5 123.85(19)
N2 C4 C10 121.18(19)
C5 C4 C10 114.97(19)
C6 C5 C4 122.7(2)
C6 C5 H5 118.7
C4 C5 H5 118.7
C5 C6 C7 120.7(2)
C5 C6 H4 119.6
C7 C6 H4 119.6
O1 C7 C11 115.79(18)
O1 C7 C6 125.8(2)
C11 C7 C6 118.4(2)
O1 C8 H2 109.5
O1 C8 H10 109.5
H2 C8 H10 109.5
O1 C8 H3 109.5
H2 C8 H3 109.5
H10 C8 H3 109.5
N3 C9 C1 122.8(2)
N3 C9 H7 118.6
C1 C9 H7 118.6
C11 C10 C4 122.16(19)
C11 C10 N4 115.24(18)
C4 C10 N4 122.60(19)
C7 C11 C10 121.0(2)
C7 C11 H9 119.5
C10 C11 H9 119.5

loop_
_geom_bond_atom_site_label_1
_geom_bond_atom_site_label_2
_geom_bond_distance
O1 C7 1.368(3)
O1 C8 1.413(3)
O2 N4 1.222(3)
O3 N4 1.215(2)
N1 C2 1.320(3)
N1 C3 1.341(3)
N2 C3 1.377(3)
N2 C4 1.384(3)
N2 H6 0.8800
N3 C3 1.330(3)
N3 C9 1.348(3)
N4 C10 1.454(3)
C1 C9 1.371(3)
C1 C2 1.374(4)
C1 H1 0.9500
C2 H8 0.9500
C4 C5 1.394(3)
C4 C10 1.418(3)
C5 C6 1.375(3)
C5 H5 0.9500
C6 C7 1.385(3)
C6 H4 0.9500
C7 C11 1.369(3)
C8 H2 0.9800
C8 H10 0.9800
C8 H3 0.9800
C9 H7 0.9500
C10 C11 1.375(3)
C11 H9 0.9500

loop_
_geom_hbond_atom_site_label_D
_geom_hbond_atom_site_label_H
_geom_hbond_atom_site_label_A
_geom_hbond_distance_DH
_geom_hbond_distance_HA
_geom_hbond_distance_DA
_geom_hbond_angle_DHA
_geom_hbond_site_symmetry_A
N2 H6 O2 0.88 1.91 2.620(2) 136.1 .
C2 H8 O2 0.95 2.38 3.304(3) 163.4 8_556
C5 H5 N3 0.95 2.30 2.938(3) 124.0 .
C9 H7 O3 0.95 2.52 3.465(3) 177.5 1_455

loop_
_geom_torsion_atom_site_label_1
_geom_torsion_atom_site_label_2
_geom_torsion_atom_site_label_3
_geom_torsion_atom_site_label_4
_geom_torsion
C3 N1 C2 C1 0.6(3)
C9 C1 C2 N1 1.0(3)
C9 N3 C3 N1 2.5(3)
C9 N3 C3 N2 -177.73(19)
C2 N1 C3 N3 -2.5(3)
C2 N1 C3 N2 177.64(19)
C4 N2 C3 N3 1.5(3)
C4 N2 C3 N1 -178.69(19)
C3 N2 C4 C5 -8.6(3)
C3 N2 C4 C10 172.0(2)
N2 C4 C5 C6 -179.59(19)
C10 C4 C5 C6 -0.1(3)
C4 C5 C6 C7 0.6(3)
C8 O1 C7 C11 179.90(18)
C8 O1 C7 C6 0.6(3)
C5 C6 C7 O1 178.63(19)
C5 C6 C7 C11 -0.6(3)
C3 N3 C9 C1 -0.5(3)
C2 C1 C9 N3 -1.1(3)
N2 C4 C10 C11 179.23(18)
C5 C4 C10 C11 -0.2(3)
N2 C4 C10 N4 -0.1(3)
C5 C4 C10 N4 -179.57(18)
O3 N4 C10 C11 2.5(3)
O2 N4 C10 C11 -177.6(2)
O3 N4 C10 C4 -178.08(19)
O2 N4 C10 C4 1.7(3)
O1 C7 C11 C10 -179.07(17)
C6 C7 C11 C10 0.3(3)
C4 C10 C11 C7 0.2(3)
N4 C10 C11 C7 179.56(18)
